data_7703884
loop_
_publ_author_name
'Gyton, Matthew R.'
'Leverett, Anthony R.'
'Cole, Marcus L.'
'McKay, Alasdair I.'

_publ_section_title
;
 Bulky bis(aryl)triazenides: just aspiring amidinates? A structural and
 spectroscopic study.
;
_journal_issue 17
_journal_name_full 'Dalton transactions (Cambridge, England : 2003)'
_journal_page_first 5653
_journal_page_last 5661
_journal_paper_doi 10.1039/d0dt00285b
_journal_volume 49
_journal_year 2020
_chemical_formula_moiety 'C81 H105 Cl Li N6 O6 Rh3'
_chemical_formula_sum 'C81 H105 Cl Li N6 O6 Rh3'
_chemical_formula_weight 1609.82
_chemical_properties_physical Air-sensitive,Moisture-sensitive,Oxygen-sensitive
_space_group_crystal_system monoclinic
_space_group_IT_number 15
_space_group_name_Hall '-C 2yc'
_space_group_name_H-M_alt 'C 1 2/c 1'
_atom_sites_solution_hydrogens geom
_atom_sites_solution_primary dual
_audit_creation_date 2019-12-13
_audit_creation_method
;
Olex2 1.2
(compiled 2018.05.29 svn.r3508 for OlexSys, GUI svn.r5506)
;
_audit_update_record
;
2019-12-14 deposited with the CCDC.	2020-03-31 downloaded from the CCDC.
;
_cell_angle_alpha 90
_cell_angle_beta 115.098(5)
_cell_angle_gamma 90
_cell_formula_units_Z 8
_cell_length_a 34.876(3)
_cell_length_b 26.438(3)
_cell_length_c 22.979(2)
_cell_measurement_reflns_used 7401
_cell_measurement_temperature 150
_cell_measurement_theta_max 20.662
_cell_measurement_theta_min 2.393
_cell_volume 19187(3)
_computing_cell_refinement 'SAINT v8.34A (Bruker, 2013)'
_computing_data_reduction 'SAINT v8.34A (Bruker, 2013)'
_computing_molecular_graphics 'Olex2 (Dolomanov et al., 2009)'
_computing_publication_material 'Olex2 (Dolomanov et al., 2009)'
_computing_structure_refinement 'ShelXL (Sheldrick, 2015)'
_computing_structure_solution 'ShelXT (Sheldrick, 2015)'
_diffrn_ambient_temperature 150
_diffrn_measured_fraction_theta_full 0.997
_diffrn_measured_fraction_theta_max 0.997
_diffrn_measurement_device_type 'Bruker APEX-II CCD'
_diffrn_measurement_method '\f and \w scans'
_diffrn_radiation_type MoK\a
_diffrn_radiation_wavelength 0.71073
_diffrn_reflns_av_R_equivalents 0.1459
_diffrn_reflns_av_unetI/netI 0.0737
_diffrn_reflns_Laue_measured_fraction_full 0.997
_diffrn_reflns_Laue_measured_fraction_max 0.997
_diffrn_reflns_limit_h_max 34
_diffrn_reflns_limit_h_min -33
_diffrn_reflns_limit_k_max 26
_diffrn_reflns_limit_k_min -26
_diffrn_reflns_limit_l_max 22
_diffrn_reflns_limit_l_min -22
_diffrn_reflns_number 96613
_diffrn_reflns_point_group_measured_fraction_full 0.997
_diffrn_reflns_point_group_measured_fraction_max 0.997
_diffrn_reflns_theta_full 20.813
_diffrn_reflns_theta_max 20.813
_diffrn_reflns_theta_min 2.393
_diffrn_standards_number 0
_exptl_absorpt_coefficient_mu 0.582
_exptl_absorpt_correction_T_max 0.7455
_exptl_absorpt_correction_T_min 0.6730
_exptl_absorpt_correction_type multi-scan
_exptl_absorpt_process_details
'SADABS-2014/2 (Bruker,2014/2) was used for absorption correction. wR2(int) was 0.1354 before and 0.0808 after correction. The Ratio of minimum to maximum transmission is 0.9027. The \l/2 correction factor is 0.00150.'
_exptl_crystal_colour orange
_exptl_crystal_colour_primary orange
_exptl_crystal_density_diffrn 1.115
_exptl_crystal_description block
_exptl_crystal_F_000 6688
_exptl_crystal_size_max 0.1
_exptl_crystal_size_mid 0.04
_exptl_crystal_size_min 0.02
_refine_diff_density_max 0.839
_refine_diff_density_min -0.569
_refine_diff_density_rms 0.107
_refine_ls_extinction_coef 0.00032(5)
_refine_ls_extinction_expression Fc^*^=kFc[1+0.001xFc^2^\l^3^/sin(2\q)]^-1/4^
_refine_ls_extinction_method 'SHELXL-2018/3 (Sheldrick 2018)'
_refine_ls_goodness_of_fit_ref 1.037
_refine_ls_hydrogen_treatment constr
_refine_ls_matrix_type full
_refine_ls_number_parameters 908
_refine_ls_number_reflns 10018
_refine_ls_number_restraints 935
_refine_ls_restrained_S_all 0.993
_refine_ls_R_factor_all 0.0931
_refine_ls_R_factor_gt 0.0589
_refine_ls_shift/su_max 0.001
_refine_ls_shift/su_mean 0.000
_refine_ls_structure_factor_coef Fsqd
_refine_ls_weighting_details 'w=1/[\s^2^(Fo^2^)+(0.1152P)^2^+25.2332P] where P=(Fo^2^+2Fc^2^)/3'
_refine_ls_weighting_scheme calc
_refine_ls_wR_factor_gt 0.1656
_refine_ls_wR_factor_ref 0.1918
_reflns_Friedel_coverage 0.000
_reflns_number_gt 6601
_reflns_number_total 10018
_reflns_threshold_expression 'I > 2\s(I)'
_cod_data_source_file d0dt00285b2.cif
_cod_data_source_block 2LiCl
_cod_depositor_comments 'Adding full bibliography for 7703878--7703902.cif.'
_cod_database_code 7703884
_shelx_shelxl_version_number 2018/3
_shelx_space_group_comment
;
The symmetry employed for this shelxl refinement is uniquely defined
by the following loop, which should always be used as a source of
symmetry information in preference to the above space-group names.
They are only intended as comments.
;
_shelx_estimated_absorpt_t_max 0.988
_shelx_estimated_absorpt_t_min 0.944
_olex2_refinement_description
;
1. Fixed Uiso
 At 1.2 times of:
  All C(H) groups
 At 1.5 times of:
  All C(H,H,H) groups
2. Rigid body (RIGU) restrains
 All non-hydrogen atoms
 with sigma for 1-2 distances of 0.004 and sigma for 1-3 distances of 0.004
3.a Ternary CH refined with riding coordinates:
 C61(H61), C64(H64), C34(H34), C47(H47), C77(H77), C23(H23), C7(H7), C74(H74),
 C50(H50), C10(H10), C20(H20), C37(H37)
3.b Aromatic/amide H refined with riding coordinates:
 C59(H59), C40(H40), C57(H57), C58(H58), C18(H18), C67(H67), C45(H45),
 C44(H44), C5(H5), C71(H71), C43(H43), C70(H70), C72(H72), C4(H4), C13(H13),
 C17(H17), C30(H30), C3(H3), C16(H16), C32(H32), C31(H31)
3.c Idealised Me refined as rotating group:
 C63(H63A,H63B,H63C), C62(H62A,H62B,H62C), C36(H36A,H36B,H36C), C9(H9A,H9B,
 H9C), C65(H65A,H65B,H65C), C66(H66A,H66B,H66C), C8(H8A,H8B,H8C), C79(H79A,H79B,
 H79C), C78(H78A,H78B,H78C), C49(H49A,H49B,H49C), C11(H11A,H11B,H11C), C35(H35A,
 H35B,H35C), C51(H51A,H51B,H51C), C75(H75A,H75B,H75C), C52(H52A,H52B,H52C),
 C48(H48A,H48B,H48C), C76(H76A,H76B,H76C), C12(H12A,H12B,H12C), C25(H25A,H25B,
 H25C), C22(H22A,H22B,H22C), C24(H24A,H24B,H24C), C21(H21A,H21B,H21C), C39(H39A,
 H39B,H39C), C38(H38A,H38B,H38C)
;
_olex2_submission_special_instructions 'No special instructions were received'

loop_
_space_group_symop_operation_xyz
'x, y, z'
'-x, y, -z+1/2'
'x+1/2, y+1/2, z'
'-x+1/2, y+1/2, -z+1/2'
'-x, -y, -z'
'x, -y, z-1/2'
'-x+1/2, -y+1/2, -z'
'x+1/2, -y+1/2, z-1/2'

loop_
_atom_site_label
_atom_site_type_symbol
_atom_site_fract_x
_atom_site_fract_y
_atom_site_fract_z
_atom_site_U_iso_or_equiv
_atom_site_adp_type
_atom_site_occupancy
_atom_site_site_symmetry_order
_atom_site_calc_flag
_atom_site_refinement_flags_posn
_atom_site_refinement_flags_adp
_atom_site_refinement_flags_occupancy
_atom_site_disorder_assembly
_atom_site_disorder_group
Rh1 Rh 0.76544(3) 0.43961(3) 0.79871(4) 0.0455(3) Uani 1 1 d . U . . .
Rh2 Rh 0.78754(3) 0.34253(3) 0.80751(3) 0.0451(3) Uani 1 1 d . U . . .
Rh3 Rh 0.84410(2) 0.41227(3) 0.87406(3) 0.0435(3) Uani 1 1 d . U . . .
Cl1 Cl 0.81597(8) 0.40675(8) 0.74986(11) 0.0506(7) Uani 1 1 d . U . . .
O3 O 0.7542(2) 0.3197(2) 0.8994(3) 0.0493(16) Uani 1 1 d . U . . .
O5 O 0.8314(2) 0.3955(2) 0.9873(3) 0.0473(16) Uani 1 1 d . U . . .
O1 O 0.7388(2) 0.4445(2) 0.9013(3) 0.0531(17) Uani 1 1 d . U . . .
O4 O 0.8701(2) 0.3010(2) 0.9101(3) 0.0595(19) Uani 1 1 d . U . . .
O6 O 0.8224(2) 0.5209(2) 0.8892(3) 0.0590(18) Uani 1 1 d . U . . .
N6 N 0.8977(2) 0.4216(2) 1.0052(3) 0.0448(18) Uani 1 1 d . U . . .
N4 N 0.7516(2) 0.2550(3) 0.8331(3) 0.0461(19) Uani 1 1 d . U . . .
N5 N 0.9078(2) 0.4372(2) 0.9156(4) 0.0433(18) Uani 1 1 d . U . . .
O2 O 0.6927(2) 0.3666(2) 0.7381(3) 0.064(2) Uani 1 1 d . U . . .
N1 N 0.7248(2) 0.4936(2) 0.7355(3) 0.0447(18) Uani 1 1 d . U . . .
N2 N 0.7075(3) 0.5015(3) 0.8202(4) 0.053(2) Uani 1 1 d . U . . .
N3 N 0.7804(2) 0.2725(3) 0.7629(3) 0.0476(19) Uani 1 1 d . U . . .
C60 C 0.9441(3) 0.4313(4) 0.8460(4) 0.050(2) Uani 1 1 d . U . . .
C55 C 0.9311(3) 0.4615(3) 0.8851(4) 0.044(2) Uani 1 1 d . U . . .
C61 C 0.9240(3) 0.5475(3) 0.9322(4) 0.049(2) Uani 1 1 d . U . . .
H61 H 0.903819 0.527212 0.943372 0.059 Uiso 1 1 calc R . . . .
C64 C 0.9346(3) 0.3756(4) 0.8354(5) 0.057(3) Uani 1 1 d . U . . .
H64 H 0.908857 0.369042 0.843044 0.068 Uiso 1 1 calc R . . . .
C54 C 0.8481(3) 0.3330(3) 0.8773(4) 0.046(2) Uani 1 1 d . U . . .
C63 C 0.9581(3) 0.5667(4) 0.9934(5) 0.068(3) Uani 1 1 d . U . . .
H63A H 0.973439 0.537985 1.020188 0.101 Uiso 1 1 calc GR . . . .
H63B H 0.945414 0.586841 1.016532 0.101 Uiso 1 1 calc GR . . . .
H63C H 0.977742 0.587734 0.983727 0.101 Uiso 1 1 calc GR . . . .
C59 C 0.9685(3) 0.4556(4) 0.8194(5) 0.064(3) Uani 1 1 d . U . . .
H59 H 0.977493 0.437055 0.791945 0.077 Uiso 1 1 calc R . . . .
C40 C 0.7627(3) 0.2402(3) 0.7860(4) 0.045(2) Uani 1 1 d . U . . .
H40 H 0.757618 0.206489 0.770188 0.054 Uiso 1 1 calc R . . . .
C34 C 0.8552(4) 0.2060(4) 0.8037(5) 0.067(3) Uani 1 1 d . U . . .
H34 H 0.841336 0.220397 0.830282 0.081 Uiso 1 1 calc R . . . .
C57 C 0.9656(3) 0.5347(4) 0.8679(4) 0.052(2) Uani 1 1 d . U . . .
H57 H 0.973273 0.569379 0.874460 0.063 Uiso 1 1 calc R . . . .
C19 C 0.6993(4) 0.5701(4) 0.8841(5) 0.063(3) Uani 1 1 d . U . . .
C81 C 0.8156(3) 0.4815(4) 0.8640(4) 0.049(2) Uani 1 1 d . U . . .
C27 C 0.7277(4) 0.3770(3) 0.7611(5) 0.048(3) Uani 1 1 d . U . . .
C56 C 0.9402(3) 0.5139(3) 0.8949(4) 0.052(2) Uani 1 1 d . U . . .
C46 C 0.6847(4) 0.2194(3) 0.8218(5) 0.055(2) Uani 1 1 d . U . . .
C53 C 0.7627(3) 0.3053(3) 0.8556(4) 0.043(2) Uani 1 1 d . U . . .
C1 C 0.7193(4) 0.5013(3) 0.6707(5) 0.054(2) Uani 1 1 d . U . . .
C41 C 0.7281(3) 0.2225(3) 0.8558(5) 0.048(2) Uani 1 1 d . U . . .
C42 C 0.7501(3) 0.1951(3) 0.9130(5) 0.052(2) Uani 1 1 d . U . . .
C80 C 0.8546(3) 0.4085(3) 0.9628(4) 0.045(2) Uani 1 1 d . U . . .
C62 C 0.9002(3) 0.5931(4) 0.8936(5) 0.068(3) Uani 1 1 d . U . . .
H62A H 0.891058 0.614445 0.920239 0.102 Uiso 1 1 calc GR . . . .
H62B H 0.875318 0.581700 0.855673 0.102 Uiso 1 1 calc GR . . . .
H62C H 0.918799 0.612603 0.879858 0.102 Uiso 1 1 calc GR . . . .
C58 C 0.9798(3) 0.5049(4) 0.8317(5) 0.062(3) Uani 1 1 d . U . . .
H58 H 0.997919 0.519390 0.814952 0.074 Uiso 1 1 calc R . . . .
C14 C 0.6831(4) 0.5268(4) 0.8490(5) 0.061(3) Uani 1 1 d . U . . .
C68 C 0.9134(3) 0.4165(3) 1.0750(4) 0.046(2) Uani 1 1 d . U . . .
C18 C 0.6749(4) 0.5962(4) 0.9087(5) 0.075(3) Uani 1 1 d . U . . .
H18 H 0.685410 0.626232 0.932930 0.090 Uiso 1 1 calc R . . . .
C67 C 0.9226(3) 0.4376(3) 0.9769(5) 0.046(2) Uani 1 1 d . U . . .
H67 H 0.950635 0.448921 1.002274 0.055 Uiso 1 1 calc R . . . .
C36 C 0.8504(4) 0.1479(4) 0.8045(6) 0.080(4) Uani 1 1 d . U . . .
H36A H 0.820374 0.139152 0.788850 0.121 Uiso 1 1 calc GR . . . .
H36B H 0.865848 0.135391 0.848539 0.121 Uiso 1 1 calc GR . . . .
H36C H 0.861995 0.132336 0.776706 0.121 Uiso 1 1 calc GR . . . .
C45 C 0.6623(4) 0.1864(4) 0.8447(5) 0.062(3) Uani 1 1 d . U . . .
H45 H 0.632398 0.183491 0.822504 0.075 Uiso 1 1 calc R . . . .
C6 C 0.6828(4) 0.4849(4) 0.6206(5) 0.065(3) Uani 1 1 d . U . . .
C29 C 0.8323(4) 0.2274(4) 0.7377(6) 0.069(3) Uani 1 1 d . U . . .
C44 C 0.6843(4) 0.1585(4) 0.8999(5) 0.063(3) Uani 1 1 d . U . . .
H44 H 0.669168 0.135829 0.914578 0.075 Uiso 1 1 calc R . . . .
C47 C 0.7979(3) 0.1986(4) 0.9508(5) 0.060(2) Uani 1 1 d . U . . .
H47 H 0.807979 0.227577 0.933023 0.072 Uiso 1 1 calc R . . . .
C77 C 0.9388(4) 0.3276(3) 1.0650(5) 0.061(3) Uani 1 1 d . U . . .
H77 H 0.928399 0.339201 1.019408 0.074 Uiso 1 1 calc R . . . .
C5 C 0.6791(4) 0.4908(4) 0.5574(5) 0.080(3) Uani 1 1 d . U . . .
H5 H 0.654149 0.479913 0.521930 0.096 Uiso 1 1 calc R . . . .
C71 C 0.9391(3) 0.4053(4) 1.2040(5) 0.059(3) Uani 1 1 d . U . . .
H71 H 0.948147 0.401464 1.249002 0.071 Uiso 1 1 calc R . . . .
C73 C 0.9329(3) 0.3720(3) 1.1035(4) 0.049(2) Uani 1 1 d . U . . .
C26 C 0.7359(3) 0.4603(3) 0.8489(5) 0.049(2) Uani 1 1 d . U . . .
C23 C 0.7443(4) 0.5897(4) 0.8990(6) 0.077(3) Uani 1 1 d . U . . .
H23 H 0.760803 0.559955 0.895246 0.093 Uiso 1 1 calc R . . . .
C43 C 0.7278(4) 0.1625(3) 0.9341(5) 0.058(3) Uani 1 1 d . U . . .
H43 H 0.742153 0.143023 0.971952 0.069 Uiso 1 1 calc R . . . .
C70 C 0.9194(3) 0.4497(4) 1.1739(5) 0.056(3) Uani 1 1 d . U . . .
H70 H 0.914530 0.475589 1.198660 0.067 Uiso 1 1 calc R . . . .
C72 C 0.9453(3) 0.3675(4) 1.1692(5) 0.057(3) Uani 1 1 d . U . . .
H72 H 0.958447 0.337114 1.190285 0.069 Uiso 1 1 calc R . . . .
C9 C 0.7817(4) 0.6006(4) 0.7270(5) 0.070(3) Uani 1 1 d . U . . .
H9A H 0.778241 0.620613 0.689143 0.105 Uiso 1 1 calc GR . . . .
H9B H 0.805590 0.613917 0.764869 0.105 Uiso 1 1 calc GR . . . .
H9C H 0.755828 0.602533 0.733608 0.105 Uiso 1 1 calc GR . . . .
C69 C 0.9069(3) 0.4573(3) 1.1092(5) 0.050(2) Uani 1 1 d . U . . .
C7 C 0.7905(3) 0.5452(4) 0.7164(5) 0.063(3) Uani 1 1 d . U . . .
H7 H 0.793916 0.525962 0.755746 0.075 Uiso 1 1 calc R . . . .
C2 C 0.7523(4) 0.5234(4) 0.6606(5) 0.063(3) Uani 1 1 d . U . . .
C28 C 0.7975(4) 0.2573(4) 0.7187(5) 0.063(3) Uani 1 1 d . U . . .
C4 C 0.7119(4) 0.5125(4) 0.5469(6) 0.076(3) Uani 1 1 d . U . . .
H4 H 0.709616 0.515944 0.504343 0.091 Uiso 1 1 calc R . . . .
C74 C 0.8868(4) 0.5071(4) 1.0765(5) 0.064(3) Uani 1 1 d . U . . .
H74 H 0.888986 0.508188 1.034512 0.076 Uiso 1 1 calc R . . . .
C50 C 0.6593(4) 0.2508(4) 0.7621(5) 0.069(3) Uani 1 1 d . U . . .
H50 H 0.680294 0.270303 0.751944 0.082 Uiso 1 1 calc R . . . .
C13 C 0.7020(3) 0.5156(4) 0.7600(5) 0.058(3) Uani 1 1 d . U . . .
H13 H 0.682048 0.540921 0.736865 0.070 Uiso 1 1 calc R . . . .
C65 C 0.9710(4) 0.3436(4) 0.8849(6) 0.098(4) Uani 1 1 d . U . . .
H65A H 0.996996 0.349436 0.879205 0.147 Uiso 1 1 calc GR . . . .
H65B H 0.963522 0.307703 0.878343 0.147 Uiso 1 1 calc GR . . . .
H65C H 0.975686 0.353528 0.928494 0.147 Uiso 1 1 calc GR . . . .
C66 C 0.9245(4) 0.3580(4) 0.7674(5) 0.085(4) Uani 1 1 d . U . . .
H66A H 0.900837 0.377898 0.736724 0.128 Uiso 1 1 calc GR . . . .
H66B H 0.916715 0.322164 0.763139 0.128 Uiso 1 1 calc GR . . . .
H66C H 0.949421 0.362734 0.758684 0.128 Uiso 1 1 calc GR . . . .
C17 C 0.6364(4) 0.5789(5) 0.8984(6) 0.083(4) Uani 1 1 d . U . . .
H17 H 0.619258 0.598000 0.913197 0.099 Uiso 1 1 calc R . . . .
C8 C 0.8308(4) 0.5395(4) 0.7088(6) 0.081(3) Uani 1 1 d . U . . .
H8A H 0.828648 0.558291 0.670754 0.121 Uiso 1 1 calc GR . . . .
H8B H 0.835764 0.503668 0.703709 0.121 Uiso 1 1 calc GR . . . .
H8C H 0.854385 0.552954 0.746999 0.121 Uiso 1 1 calc GR . . . .
C10 C 0.6444(4) 0.4632(4) 0.6291(6) 0.079(3) Uani 1 1 d . U . . .
H10 H 0.653664 0.455863 0.675818 0.095 Uiso 1 1 calc R . . . .
C33 C 0.7759(4) 0.2757(4) 0.6553(6) 0.083(3) Uani 1 1 d . U . . .
C20 C 0.6270(5) 0.4572(6) 0.8070(8) 0.116(4) Uani 1 1 d . U . . .
H20 H 0.646853 0.444569 0.789063 0.139 Uiso 1 1 calc R . . . .
C30 C 0.8487(5) 0.2164(4) 0.6930(7) 0.093(4) Uani 1 1 d . U . . .
H30 H 0.873689 0.196556 0.705484 0.112 Uiso 1 1 calc R . . . .
C79 C 0.9116(3) 0.2820(4) 1.0652(5) 0.069(3) Uani 1 1 d . U . . .
H79A H 0.919549 0.270967 1.109517 0.104 Uiso 1 1 calc GR . . . .
H79B H 0.916282 0.254218 1.040640 0.104 Uiso 1 1 calc GR . . . .
H79C H 0.881642 0.291585 1.045453 0.104 Uiso 1 1 calc GR . . . .
C78 C 0.9856(4) 0.3126(4) 1.0875(6) 0.091(4) Uani 1 1 d . U . . .
H78A H 1.001410 0.341271 1.081584 0.136 Uiso 1 1 calc GR . . . .
H78B H 0.987574 0.283757 1.062185 0.136 Uiso 1 1 calc GR . . . .
H78C H 0.997521 0.303312 1.133065 0.136 Uiso 1 1 calc GR . . . .
C3 C 0.7470(4) 0.5287(4) 0.5969(5) 0.072(3) Uani 1 1 d . U . . .
H3 H 0.768813 0.544193 0.588868 0.086 Uiso 1 1 calc R . . . .
C37 C 0.7339(5) 0.3045(5) 0.6307(6) 0.105(4) Uani 1 1 d . U . . .
H37 H 0.731555 0.318268 0.669601 0.126 Uiso 1 1 calc R . . . .
C49 C 0.8199(4) 0.1505(5) 0.9424(7) 0.111(5) Uani 1 1 d . U . . .
H49A H 0.812745 0.121880 0.962989 0.167 Uiso 1 1 calc GR . . . .
H49B H 0.850676 0.155582 0.962332 0.167 Uiso 1 1 calc GR . . . .
H49C H 0.810414 0.143453 0.896497 0.167 Uiso 1 1 calc GR . . . .
C15 C 0.6451(4) 0.5067(4) 0.8425(6) 0.080(3) Uani 1 1 d . U . . .
C11 C 0.6279(4) 0.4130(5) 0.5914(6) 0.101(4) Uani 1 1 d . U . . .
H11A H 0.614399 0.420104 0.545197 0.152 Uiso 1 1 calc GR . . . .
H11B H 0.607171 0.397508 0.604384 0.152 Uiso 1 1 calc GR . . . .
H11C H 0.651655 0.389721 0.600902 0.152 Uiso 1 1 calc GR . . . .
C35 C 0.9032(4) 0.2204(5) 0.8381(7) 0.103(4) Uani 1 1 d . U . . .
H35A H 0.915074 0.207930 0.882442 0.154 Uiso 1 1 calc GR . . . .
H35B H 0.906198 0.257260 0.838254 0.154 Uiso 1 1 calc GR . . . .
H35C H 0.918352 0.205010 0.815137 0.154 Uiso 1 1 calc GR . . . .
C51 C 0.6342(4) 0.2180(5) 0.7032(6) 0.117(5) Uani 1 1 d . U . . .
H51A H 0.653818 0.197074 0.693182 0.175 Uiso 1 1 calc GR . . . .
H51B H 0.618039 0.239817 0.666475 0.175 Uiso 1 1 calc GR . . . .
H51C H 0.614756 0.196151 0.712382 0.175 Uiso 1 1 calc GR . . . .
C16 C 0.6213(4) 0.5342(5) 0.8668(7) 0.095(4) Uani 1 1 d . U . . .
H16 H 0.594383 0.521977 0.861636 0.114 Uiso 1 1 calc R . . . .
C75 C 0.9082(4) 0.5535(4) 1.1127(6) 0.099(4) Uani 1 1 d . U . . .
H75A H 0.908156 0.553005 1.155317 0.149 Uiso 1 1 calc GR . . . .
H75B H 0.893041 0.583583 1.089187 0.149 Uiso 1 1 calc GR . . . .
H75C H 0.937448 0.554434 1.117371 0.149 Uiso 1 1 calc GR . . . .
C52 C 0.6314(5) 0.2904(5) 0.7767(7) 0.118(5) Uani 1 1 d . U . . .
H52A H 0.608255 0.272987 0.781980 0.177 Uiso 1 1 calc GR . . . .
H52B H 0.619573 0.314416 0.740932 0.177 Uiso 1 1 calc GR . . . .
H52C H 0.648759 0.308650 0.816263 0.177 Uiso 1 1 calc GR . . . .
C48 C 0.8112(4) 0.2090(4) 1.0220(5) 0.084(4) Uani 1 1 d . U . . .
H48A H 0.802074 0.243126 1.027337 0.126 Uiso 1 1 calc GR . . . .
H48B H 0.842023 0.206520 1.045202 0.126 Uiso 1 1 calc GR . . . .
H48C H 0.797882 0.184167 1.039324 0.126 Uiso 1 1 calc GR . . . .
C76 C 0.8401(4) 0.5093(5) 1.0611(7) 0.108(5) Uani 1 1 d . U . . .
H76A H 0.826171 0.478577 1.037800 0.163 Uiso 1 1 calc GR . . . .
H76B H 0.827387 0.538983 1.034412 0.163 Uiso 1 1 calc GR . . . .
H76C H 0.836627 0.511558 1.101133 0.163 Uiso 1 1 calc GR . . . .
C32 C 0.7943(5) 0.2642(5) 0.6119(7) 0.109(5) Uani 1 1 d . U . . .
H32 H 0.782225 0.277792 0.569640 0.131 Uiso 1 1 calc R . . . .
C31 C 0.8283(6) 0.2345(5) 0.6302(7) 0.115(5) Uani 1 1 d . U . . .
H31 H 0.838918 0.225430 0.599766 0.138 Uiso 1 1 calc R . . . .
C12 C 0.6078(4) 0.5009(5) 0.6086(7) 0.110(5) Uani 1 1 d . U . . .
H12A H 0.618421 0.533769 0.628774 0.165 Uiso 1 1 calc GR . . . .
H12B H 0.586381 0.488492 0.622199 0.165 Uiso 1 1 calc GR . . . .
H12C H 0.595109 0.504661 0.561785 0.165 Uiso 1 1 calc GR . . . .
C25 C 0.7700(5) 0.6123(6) 0.9677(7) 0.144(6) Uani 1 1 d . U . . .
H25A H 0.757929 0.645054 0.970984 0.216 Uiso 1 1 calc GR . . . .
H25B H 0.799622 0.616813 0.975231 0.216 Uiso 1 1 calc GR . . . .
H25C H 0.768511 0.589079 0.999962 0.216 Uiso 1 1 calc GR . . . .
C22 C 0.6265(5) 0.4184(6) 0.8560(9) 0.147(6) Uani 1 1 d . U . . .
H22A H 0.655467 0.412876 0.888633 0.221 Uiso 1 1 calc GR . . . .
H22B H 0.614783 0.386454 0.834171 0.221 Uiso 1 1 calc GR . . . .
H22C H 0.608972 0.431130 0.876739 0.221 Uiso 1 1 calc GR . . . .
C24 C 0.7465(5) 0.6273(7) 0.8556(8) 0.159(7) Uani 1 1 d . U . . .
H24A H 0.752091 0.610942 0.821692 0.239 Uiso 1 1 calc GR . . . .
H24B H 0.769378 0.651208 0.879075 0.239 Uiso 1 1 calc GR . . . .
H24C H 0.719539 0.645599 0.836211 0.239 Uiso 1 1 calc GR . . . .
C21 C 0.5829(5) 0.4602(7) 0.7519(9) 0.159(7) Uani 1 1 d . U . . .
H21A H 0.562787 0.472250 0.768274 0.238 Uiso 1 1 calc GR . . . .
H21B H 0.574333 0.426546 0.732888 0.238 Uiso 1 1 calc GR . . . .
H21C H 0.583273 0.483664 0.719133 0.238 Uiso 1 1 calc GR . . . .
C39 C 0.7348(6) 0.3519(6) 0.5891(6) 0.146(6) Uani 1 1 d . U . . .
H39A H 0.764227 0.360266 0.598378 0.219 Uiso 1 1 calc GR . . . .
H39B H 0.721449 0.380837 0.599700 0.219 Uiso 1 1 calc GR . . . .
H39C H 0.719333 0.343825 0.543307 0.219 Uiso 1 1 calc GR . . . .
C38 C 0.6975(5) 0.2703(6) 0.5992(9) 0.163(7) Uani 1 1 d . U . . .
H38A H 0.701879 0.249738 0.567028 0.244 Uiso 1 1 calc GR . . . .
H38B H 0.671595 0.290332 0.578132 0.244 Uiso 1 1 calc GR . . . .
H38C H 0.694835 0.248109 0.631435 0.244 Uiso 1 1 calc GR . . . .
Li1 Li 0.7747(5) 0.3881(5) 0.9218(8) 0.052(3) Uani 1 1 d . U . . .

loop_
_atom_site_aniso_label
_atom_site_aniso_U_11
_atom_site_aniso_U_22
_atom_site_aniso_U_33
_atom_site_aniso_U_23
_atom_site_aniso_U_13
_atom_site_aniso_U_12
Rh1 0.0782(6) 0.0264(5) 0.0399(5) 0.0040(3) 0.0330(4) 0.0031(4)
Rh2 0.0792(6) 0.0254(4) 0.0393(5) 0.0016(3) 0.0333(5) -0.0006(4)
Rh3 0.0732(6) 0.0248(5) 0.0409(5) 0.0043(3) 0.0324(4) -0.0001(4)
Cl1 0.0840(18) 0.0332(13) 0.0450(15) 0.0073(11) 0.0374(14) 0.0026(13)
O3 0.085(5) 0.029(3) 0.044(4) -0.002(3) 0.038(4) -0.007(3)
O5 0.075(4) 0.037(4) 0.040(4) 0.008(3) 0.035(3) -0.005(3)
O1 0.093(5) 0.033(4) 0.046(4) 0.002(3) 0.042(4) 0.002(3)
O4 0.086(5) 0.027(4) 0.057(5) -0.001(3) 0.022(4) -0.003(3)
O6 0.086(5) 0.034(4) 0.058(5) 0.000(3) 0.031(4) 0.000(4)
N6 0.079(5) 0.022(4) 0.043(4) 0.002(3) 0.035(4) -0.007(4)
N4 0.079(5) 0.026(4) 0.039(5) 0.001(3) 0.031(4) -0.004(4)
N5 0.068(5) 0.022(4) 0.053(4) 0.007(4) 0.038(4) 0.003(4)
O2 0.081(5) 0.035(4) 0.062(5) 0.004(4) 0.018(4) 0.000(4)
N1 0.072(5) 0.021(4) 0.042(4) 0.002(3) 0.025(4) -0.004(4)
N2 0.085(6) 0.033(4) 0.051(5) 0.004(3) 0.038(4) 0.009(4)
N3 0.081(6) 0.028(4) 0.035(4) 0.004(3) 0.026(4) 0.005(4)
C60 0.065(7) 0.049(5) 0.043(6) 0.002(4) 0.029(5) -0.005(5)
C55 0.071(6) 0.036(4) 0.036(5) 0.009(4) 0.032(5) -0.002(5)
C61 0.063(6) 0.039(5) 0.048(6) 0.009(4) 0.027(4) -0.002(4)
C64 0.085(7) 0.047(5) 0.056(6) -0.001(4) 0.047(6) -0.004(5)
C54 0.089(7) 0.023(5) 0.036(6) -0.003(4) 0.037(5) -0.006(4)
C63 0.083(7) 0.054(7) 0.059(6) -0.006(5) 0.024(5) 0.004(6)
C59 0.090(8) 0.071(6) 0.045(7) 0.001(5) 0.042(6) -0.012(6)
C40 0.082(7) 0.018(5) 0.030(5) 0.003(4) 0.021(5) 0.007(4)
C34 0.093(7) 0.044(5) 0.082(6) -0.018(5) 0.054(6) -0.003(5)
C57 0.061(6) 0.053(6) 0.038(6) 0.011(5) 0.017(5) -0.008(5)
C19 0.107(7) 0.041(6) 0.059(7) 0.017(4) 0.052(6) 0.028(5)
C81 0.082(6) 0.033(5) 0.038(6) 0.005(4) 0.032(5) 0.003(5)
C27 0.078(6) 0.023(5) 0.045(6) 0.005(4) 0.027(5) -0.003(5)
C56 0.077(7) 0.039(4) 0.042(6) 0.016(4) 0.025(5) -0.003(5)
C46 0.087(6) 0.033(5) 0.055(6) -0.005(4) 0.039(5) -0.004(5)
C53 0.072(6) 0.022(4) 0.039(5) 0.005(4) 0.028(5) -0.002(4)
C1 0.098(6) 0.028(5) 0.043(5) 0.014(4) 0.035(4) 0.017(5)
C41 0.079(5) 0.029(5) 0.045(5) -0.010(4) 0.036(4) -0.006(4)
C42 0.089(5) 0.029(5) 0.049(5) -0.008(4) 0.039(4) -0.012(5)
C80 0.078(5) 0.022(5) 0.047(6) 0.002(4) 0.037(4) -0.005(4)
C62 0.082(8) 0.046(6) 0.078(8) 0.022(5) 0.036(6) 0.000(5)
C58 0.065(7) 0.067(6) 0.058(7) 0.010(5) 0.032(6) -0.012(6)
C14 0.095(7) 0.044(6) 0.059(7) 0.017(4) 0.047(6) 0.022(5)
C68 0.070(6) 0.033(4) 0.040(4) 0.003(4) 0.028(5) -0.011(4)
C18 0.114(8) 0.056(7) 0.071(8) 0.007(6) 0.056(8) 0.031(6)
C67 0.062(6) 0.032(5) 0.053(5) 0.012(5) 0.032(5) 0.004(5)
C36 0.114(10) 0.044(5) 0.101(10) -0.011(6) 0.063(8) 0.000(6)
C45 0.089(7) 0.039(6) 0.072(7) -0.011(5) 0.047(6) -0.014(5)
C6 0.102(7) 0.039(6) 0.048(5) 0.012(5) 0.026(5) 0.016(5)
C29 0.103(8) 0.042(6) 0.083(6) -0.013(5) 0.061(6) -0.009(5)
C44 0.102(7) 0.034(6) 0.073(7) -0.003(5) 0.058(6) -0.013(6)
C47 0.094(6) 0.043(6) 0.048(5) 0.012(5) 0.035(5) 0.002(5)
C77 0.105(7) 0.035(5) 0.057(6) 0.017(4) 0.047(6) 0.007(5)
C5 0.119(9) 0.062(8) 0.050(6) 0.000(6) 0.027(6) 0.014(7)
C71 0.078(7) 0.062(6) 0.038(6) -0.001(4) 0.024(5) -0.013(5)
C73 0.065(6) 0.040(5) 0.046(5) 0.011(4) 0.028(5) 0.000(4)
C26 0.082(6) 0.024(5) 0.048(5) 0.000(4) 0.035(5) -0.001(4)
C23 0.122(8) 0.032(6) 0.096(8) -0.016(5) 0.063(7) 0.011(6)
C43 0.099(6) 0.029(5) 0.061(7) -0.012(5) 0.048(6) -0.017(5)
C70 0.077(7) 0.056(6) 0.053(5) -0.006(4) 0.047(6) -0.012(5)
C72 0.087(8) 0.040(5) 0.044(5) 0.013(4) 0.026(6) -0.002(5)
C9 0.096(9) 0.045(6) 0.071(8) -0.001(5) 0.037(7) -0.002(6)
C69 0.075(7) 0.034(4) 0.050(5) 0.002(4) 0.036(5) -0.007(5)
C7 0.097(7) 0.050(5) 0.052(6) 0.021(5) 0.042(5) 0.011(5)
C2 0.105(7) 0.039(6) 0.051(5) 0.011(5) 0.040(5) 0.013(5)
C28 0.110(8) 0.033(6) 0.064(6) -0.018(5) 0.054(6) -0.006(5)
C4 0.131(9) 0.047(7) 0.053(6) 0.008(6) 0.042(6) 0.024(6)
C74 0.106(7) 0.040(5) 0.055(7) 0.002(4) 0.045(6) 0.009(5)
C50 0.092(8) 0.049(6) 0.066(6) 0.007(4) 0.034(5) -0.004(5)
C13 0.098(8) 0.036(6) 0.047(6) 0.006(5) 0.037(6) 0.017(5)
C65 0.114(10) 0.044(7) 0.101(9) 0.000(6) 0.012(7) -0.008(6)
C66 0.134(11) 0.072(8) 0.058(6) -0.017(6) 0.049(7) -0.022(8)
C17 0.119(9) 0.070(7) 0.086(9) 0.024(6) 0.070(9) 0.044(7)
C8 0.112(8) 0.070(8) 0.080(9) 0.032(7) 0.060(7) 0.026(7)
C10 0.095(8) 0.073(7) 0.059(8) 0.009(6) 0.023(6) 0.003(5)
C33 0.146(10) 0.062(7) 0.066(6) -0.002(6) 0.070(7) 0.002(6)
C20 0.128(10) 0.091(9) 0.173(14) -0.028(8) 0.108(9) -0.013(8)
C30 0.148(11) 0.061(8) 0.109(8) -0.008(7) 0.092(9) 0.004(7)
C79 0.093(8) 0.046(6) 0.074(8) -0.005(6) 0.039(7) -0.004(5)
C78 0.111(8) 0.065(8) 0.117(11) -0.003(7) 0.068(8) 0.017(7)
C3 0.116(9) 0.061(7) 0.054(5) 0.015(6) 0.051(6) 0.016(7)
C37 0.186(11) 0.086(9) 0.055(8) 0.010(6) 0.063(8) 0.039(7)
C49 0.105(10) 0.109(10) 0.114(11) -0.034(9) 0.040(9) 0.028(8)
C15 0.100(8) 0.062(6) 0.100(9) 0.012(6) 0.063(7) 0.020(5)
C11 0.132(11) 0.081(8) 0.078(9) 0.000(7) 0.033(9) -0.012(7)
C35 0.096(7) 0.073(9) 0.151(12) -0.023(8) 0.063(8) 0.001(7)
C51 0.147(13) 0.087(10) 0.074(8) 0.002(6) 0.005(8) -0.029(9)
C16 0.119(10) 0.078(8) 0.122(11) 0.016(7) 0.084(9) 0.028(7)
C75 0.140(11) 0.051(7) 0.109(11) -0.014(6) 0.055(9) -0.009(7)
C52 0.147(13) 0.100(10) 0.132(12) 0.041(8) 0.084(11) 0.056(9)
C48 0.117(10) 0.085(9) 0.051(6) -0.014(6) 0.036(6) -0.021(8)
C76 0.113(8) 0.063(8) 0.154(13) 0.041(8) 0.060(9) 0.022(7)
C32 0.206(15) 0.076(9) 0.087(9) 0.011(7) 0.102(10) 0.025(9)
C31 0.198(15) 0.085(10) 0.110(9) 0.004(8) 0.111(11) 0.022(9)
C12 0.107(9) 0.112(10) 0.106(11) 0.029(9) 0.041(9) 0.034(8)
C25 0.174(15) 0.154(16) 0.092(9) -0.022(9) 0.044(10) -0.024(12)
C22 0.164(15) 0.085(10) 0.224(18) -0.006(10) 0.113(13) -0.028(10)
C24 0.150(14) 0.198(18) 0.139(13) 0.078(13) 0.069(12) -0.011(13)
C21 0.146(12) 0.179(18) 0.162(15) -0.044(12) 0.076(10) -0.038(13)
C39 0.235(19) 0.134(12) 0.067(10) 0.049(9) 0.061(11) 0.055(11)
C38 0.148(12) 0.112(13) 0.21(2) -0.014(12) 0.059(13) 0.037(9)
Li1 0.082(7) 0.027(6) 0.051(8) 0.007(5) 0.031(6) -0.007(5)

loop_
_atom_type_symbol
_atom_type_description
_atom_type_scat_dispersion_real
_atom_type_scat_dispersion_imag
_atom_type_scat_source
C C 0.0033 0.0016 'International Tables Vol C Tables 4.2.6.8 and 6.1.1.4'
H H 0.0000 0.0000 'International Tables Vol C Tables 4.2.6.8 and 6.1.1.4'
Cl Cl 0.1484 0.1585 'International Tables Vol C Tables 4.2.6.8 and 6.1.1.4'
Li Li -0.0003 0.0001 'International Tables Vol C Tables 4.2.6.8 and 6.1.1.4'
N N 0.0061 0.0033 'International Tables Vol C Tables 4.2.6.8 and 6.1.1.4'
O O 0.0106 0.0060 'International Tables Vol C Tables 4.2.6.8 and 6.1.1.4'
Rh Rh -1.1178 0.9187 'International Tables Vol C Tables 4.2.6.8 and 6.1.1.4'

loop_
_geom_angle_atom_site_label_1
_geom_angle_atom_site_label_2
_geom_angle_atom_site_label_3
_geom_angle
_geom_angle_site_symmetry_1
_geom_angle_site_symmetry_3
_geom_angle_publ_flag
Rh2 Rh1 Li1 65.4(3) . . ?
Rh3 Rh1 Rh2 60.08(3) . . ?
Rh3 Rh1 Li1 66.2(3) . . ?
Cl1 Rh1 Rh2 58.99(5) . . ?
Cl1 Rh1 Rh3 59.26(6) . . ?
Cl1 Rh1 Li1 115.4(3) . . ?
N1 Rh1 Rh2 142.76(19) . . ?
N1 Rh1 Rh3 147.8(2) . . ?
N1 Rh1 Cl1 108.1(2) . . ?
N1 Rh1 Li1 136.4(4) . . ?
C81 Rh1 Rh2 109.4(3) . . ?
C81 Rh1 Rh3 49.6(3) . . ?
C81 Rh1 Cl1 88.4(3) . . ?
C81 Rh1 N1 104.6(3) . . ?
C81 Rh1 Li1 80.9(4) . . ?
C27 Rh1 Rh2 51.0(3) . . ?
C27 Rh1 Rh3 110.8(3) . . ?
C27 Rh1 Cl1 88.8(3) . . ?
C27 Rh1 N1 97.6(3) . . ?
C27 Rh1 C81 157.4(4) . . ?
C27 Rh1 Li1 80.0(4) . . ?
C26 Rh1 Rh2 116.1(3) . . ?
C26 Rh1 Rh3 110.8(3) . . ?
C26 Rh1 Cl1 170.0(3) . . ?
C26 Rh1 N1 81.1(4) . . ?
C26 Rh1 C81 85.2(4) . . ?
C26 Rh1 C27 94.0(4) . . ?
C26 Rh1 Li1 55.9(4) . . ?
Rh1 Rh2 Li1 63.0(3) . . ?
Rh3 Rh2 Rh1 59.70(3) . . ?
Rh3 Rh2 Li1 65.2(3) . . ?
Cl1 Rh2 Rh1 59.44(5) . . ?
Cl1 Rh2 Rh3 59.28(6) . . ?
Cl1 Rh2 Li1 113.8(3) . . ?
N3 Rh2 Rh1 148.3(2) . . ?
N3 Rh2 Rh3 143.6(2) . . ?
N3 Rh2 Cl1 108.8(2) . . ?
N3 Rh2 C27 104.5(3) . . ?
N3 Rh2 Li1 137.4(3) . . ?
C54 Rh2 Rh1 110.3(2) . . ?
C54 Rh2 Rh3 51.0(2) . . ?
C54 Rh2 Cl1 89.4(3) . . ?
C54 Rh2 N3 98.3(3) . . ?
C54 Rh2 C27 156.6(4) . . ?
C54 Rh2 Li1 81.7(4) . . ?
C27 Rh2 Rh1 49.6(3) . . ?
C27 Rh2 Rh3 109.0(3) . . ?
C27 Rh2 Cl1 88.2(3) . . ?
C27 Rh2 Li1 78.0(4) . . ?
C53 Rh2 Rh1 110.4(3) . . ?
C53 Rh2 Rh3 115.3(3) . . ?
C53 Rh2 Cl1 169.7(3) . . ?
C53 Rh2 N3 80.8(3) . . ?
C53 Rh2 C54 93.0(4) . . ?
C53 Rh2 C27 85.5(4) . . ?
C53 Rh2 Li1 56.8(4) . . ?
Rh1 Rh3 Rh2 60.22(3) . . ?
Rh1 Rh3 Li1 62.8(3) . . ?
Rh2 Rh3 Li1 64.1(3) . . ?
Cl1 Rh3 Rh1 59.57(6) . . ?
Cl1 Rh3 Rh2 59.14(6) . . ?
Cl1 Rh3 Li1 112.8(3) . . ?
N5 Rh3 Rh1 143.87(18) . . ?
N5 Rh3 Rh2 148.83(18) . . ?
N5 Rh3 Cl1 110.4(2) . . ?
N5 Rh3 Li1 136.7(4) . . ?
C54 Rh3 Rh1 109.3(3) . . ?
C54 Rh3 Rh2 49.4(3) . . ?
C54 Rh3 Cl1 88.3(2) . . ?
C54 Rh3 N5 104.7(3) . . ?
C54 Rh3 Li1 80.4(4) . . ?
C81 Rh3 Rh1 50.5(3) . . ?
C81 Rh3 Rh2 110.4(3) . . ?
C81 Rh3 Cl1 89.3(3) . . ?
C81 Rh3 N5 98.0(3) . . ?
C81 Rh3 C54 156.6(4) . . ?
C81 Rh3 Li1 79.1(4) . . ?
C80 Rh3 Rh1 112.8(3) . . ?
C80 Rh3 Rh2 109.7(3) . . ?
C80 Rh3 Cl1 168.2(3) . . ?
C80 Rh3 N5 81.1(4) . . ?
C80 Rh3 C54 86.0(3) . . ?
C80 Rh3 C81 91.8(4) . . ?
C80 Rh3 Li1 56.1(4) . . ?
Rh2 Cl1 Rh1 61.57(6) . . ?
Rh2 Cl1 Rh3 61.59(5) . . ?
Rh3 Cl1 Rh1 61.17(5) . . ?
C53 O3 Li1 108.7(7) . . ?
C80 O5 Li1 109.3(8) . . ?
C26 O1 Li1 106.4(7) . . ?
C80 N6 C68 121.0(7) . . ?
C67 N6 C80 116.5(8) . . ?
C67 N6 C68 122.5(8) . . ?
C40 N4 C53 115.8(7) . . ?
C40 N4 C41 121.3(7) . . ?
C53 N4 C41 122.8(7) . . ?
C55 N5 Rh3 128.6(6) . . ?
C67 N5 Rh3 110.8(6) . . ?
C67 N5 C55 119.2(8) . . ?
C1 N1 Rh1 124.7(6) . . ?
C13 N1 Rh1 111.3(6) . . ?
C13 N1 C1 123.6(8) . . ?
C26 N2 C14 124.6(7) . . ?
C13 N2 C14 118.8(8) . . ?
C13 N2 C26 116.5(8) . . ?
C40 N3 Rh2 111.4(6) . . ?
C40 N3 C28 121.2(8) . . ?
C28 N3 Rh2 126.9(6) . . ?
C55 C60 C64 123.2(8) . . ?
C59 C60 C55 115.9(9) . . ?
C59 C60 C64 120.7(9) . . ?
C60 C55 N5 117.3(8) . . ?
C60 C55 C56 122.9(8) . . ?
C56 C55 N5 119.8(8) . . ?
C63 C61 C56 113.4(8) . . ?
C63 C61 C62 107.5(8) . . ?
C56 C61 C62 112.3(8) . . ?
C60 C64 C65 111.1(9) . . ?
C60 C64 C66 113.8(8) . . ?
C66 C64 C65 110.3(9) . . ?
Rh2 C54 Rh3 79.6(4) . . ?
O4 C54 Rh2 139.8(7) . . ?
O4 C54 Rh3 139.2(8) . . ?
C58 C59 C60 121.7(10) . . ?
N3 C40 N4 119.0(8) . . ?
C36 C34 C35 109.4(10) . . ?
C29 C34 C36 112.1(9) . . ?
C29 C34 C35 114.6(10) . . ?
C58 C57 C56 120.2(9) . . ?
C14 C19 C18 118.8(11) . . ?
C14 C19 C23 122.2(9) . . ?
C18 C19 C23 119.0(10) . . ?
Rh3 C81 Rh1 79.9(4) . . ?
O6 C81 Rh1 140.2(8) . . ?
O6 C81 Rh3 139.0(8) . . ?
Rh1 C27 Rh2 79.4(4) . . ?
O2 C27 Rh1 139.1(8) . . ?
O2 C27 Rh2 140.1(8) . . ?
C55 C56 C61 123.7(8) . . ?
C57 C56 C55 117.1(9) . . ?
C57 C56 C61 119.2(8) . . ?
C41 C46 C45 118.2(10) . . ?
C41 C46 C50 123.8(9) . . ?
C45 C46 C50 118.0(10) . . ?
Rh2 C53 Li1 84.6(4) . . ?
O3 C53 Rh2 129.2(6) . . ?
O3 C53 N4 117.8(7) . . ?
O3 C53 Li1 44.8(5) . . ?
N4 C53 Rh2 112.9(6) . . ?
N4 C53 Li1 162.5(7) . . ?
C6 C1 N1 119.6(9) . . ?
C6 C1 C2 121.8(10) . . ?
C2 C1 N1 118.5(10) . . ?
C46 C41 N4 119.3(9) . . ?
C46 C41 C42 122.1(9) . . ?
C42 C41 N4 118.6(9) . . ?
C41 C42 C47 122.4(8) . . ?
C43 C42 C41 118.8(10) . . ?
C43 C42 C47 118.8(9) . . ?
Rh3 C80 Li1 86.2(5) . . ?
O5 C80 Rh3 130.1(8) . . ?
O5 C80 N6 117.5(8) . . ?
O5 C80 Li1 44.4(6) . . ?
N6 C80 Rh3 112.4(6) . . ?
N6 C80 Li1 161.1(7) . . ?
C59 C58 C57 121.9(9) . . ?
C19 C14 N2 118.5(10) . . ?
C15 C14 N2 120.0(10) . . ?
C15 C14 C19 121.5(10) . . ?
C73 C68 N6 118.7(8) . . ?
C73 C68 C69 123.5(9) . . ?
C69 C68 N6 117.8(8) . . ?
C17 C18 C19 119.9(12) . . ?
N5 C67 N6 119.0(9) . . ?
C44 C45 C46 119.4(10) . . ?
C1 C6 C5 118.4(11) . . ?
C1 C6 C10 123.7(10) . . ?
C5 C6 C10 117.8(11) . . ?
C28 C29 C34 124.5(10) . . ?
C28 C29 C30 118.3(12) . . ?
C30 C29 C34 117.2(11) . . ?
C45 C44 C43 121.8(10) . . ?
C42 C47 C49 111.3(9) . . ?
C42 C47 C48 112.6(9) . . ?
C48 C47 C49 110.2(9) . . ?
C73 C77 C78 112.7(9) . . ?
C79 C77 C73 111.4(8) . . ?
C79 C77 C78 111.3(8) . . ?
C4 C5 C6 120.1(12) . . ?
C72 C71 C70 120.0(9) . . ?
C68 C73 C77 122.5(8) . . ?
C68 C73 C72 117.1(9) . . ?
C72 C73 C77 120.3(8) . . ?
Rh1 C26 Li1 84.9(5) . . ?
O1 C26 Rh1 130.2(7) . . ?
O1 C26 N2 117.3(8) . . ?
O1 C26 Li1 45.5(6) . . ?
N2 C26 Rh1 112.5(6) . . ?
N2 C26 Li1 162.5(8) . . ?
C19 C23 C25 116.3(11) . . ?
C24 C23 C19 115.2(12) . . ?
C24 C23 C25 105.2(12) . . ?
C42 C43 C44 119.6(10) . . ?
C69 C70 C71 121.7(9) . . ?
C71 C72 C73 121.6(9) . . ?
C68 C69 C74 122.2(8) . . ?
C70 C69 C68 116.1(9) . . ?
C70 C69 C74 121.7(9) . . ?
C2 C7 C9 109.5(9) . . ?
C8 C7 C9 111.9(9) . . ?
C8 C7 C2 113.3(9) . . ?
C1 C2 C7 120.5(9) . . ?
C1 C2 C3 117.5(11) . . ?
C3 C2 C7 121.7(10) . . ?
C29 C28 N3 121.3(10) . . ?
C29 C28 C33 123.1(10) . . ?
C33 C28 N3 115.6(10) . . ?
C3 C4 C5 120.0(11) . . ?
C75 C74 C69 114.6(9) . . ?
C75 C74 C76 109.6(10) . . ?
C76 C74 C69 111.7(9) . . ?
C46 C50 C51 112.6(9) . . ?
C46 C50 C52 110.3(9) . . ?
C51 C50 C52 113.2(11) . . ?
N1 C13 N2 118.2(9) . . ?
C18 C17 C16 121.4(12) . . ?
C6 C10 C11 112.4(10) . . ?
C12 C10 C6 112.0(10) . . ?
C12 C10 C11 108.8(11) . . ?
C28 C33 C37 124.1(10) . . ?
C28 C33 C32 116.3(12) . . ?
C32 C33 C37 119.5(12) . . ?
C22 C20 C15 108.1(13) . . ?
C21 C20 C15 116.1(14) . . ?
C21 C20 C22 108.8(13) . . ?
C31 C30 C29 119.8(13) . . ?
C4 C3 C2 122.1(12) . . ?
C33 C37 C39 110.8(13) . . ?
C38 C37 C33 111.5(12) . . ?
C38 C37 C39 114.9(13) . . ?
C14 C15 C20 123.2(11) . . ?
C14 C15 C16 117.9(12) . . ?
C16 C15 C20 118.8(12) . . ?
C17 C16 C15 120.2(13) . . ?
C31 C32 C33 120.6(13) . . ?
C32 C31 C30 121.6(13) . . ?
Rh1 Li1 Rh2 51.6(3) . . ?
Rh1 Li1 Rh3 51.0(2) . . ?
Rh2 Li1 Rh3 50.7(3) . . ?
O3 Li1 Rh1 106.9(7) . . ?
O3 Li1 Rh2 65.1(5) . . ?
O3 Li1 Rh3 110.6(7) . . ?
O3 Li1 C53 26.5(3) . . ?
O3 Li1 C80 120.6(8) . . ?
O3 Li1 C26 119.9(8) . . ?
O5 Li1 Rh1 110.6(6) . . ?
O5 Li1 Rh2 103.5(7) . . ?
O5 Li1 Rh3 63.9(5) . . ?
O5 Li1 O3 116.4(8) . . ?
O5 Li1 C53 113.6(8) . . ?
O5 Li1 C80 26.3(3) . . ?
O5 Li1 C26 121.9(7) . . ?
O1 Li1 Rh1 67.3(5) . . ?
O1 Li1 Rh2 114.8(7) . . ?
O1 Li1 Rh3 106.6(6) . . ?
O1 Li1 O3 123.1(9) . . ?
O1 Li1 O5 118.2(8) . . ?
O1 Li1 C53 126.8(8) . . ?
O1 Li1 C80 115.3(7) . . ?
O1 Li1 C26 28.1(3) . . ?
C53 Li1 Rh1 84.5(5) . . ?
C53 Li1 Rh2 38.6(3) . . ?
C53 Li1 Rh3 85.5(5) . . ?
C80 Li1 Rh1 85.3(5) . . ?
C80 Li1 Rh2 82.4(5) . . ?
C80 Li1 Rh3 37.8(3) . . ?
C80 Li1 C53 105.6(6) . . ?
C26 Li1 Rh1 39.2(3) . . ?
C26 Li1 Rh2 87.8(5) . . ?
C26 Li1 Rh3 83.7(5) . . ?
C26 Li1 C53 110.0(7) . . ?
C26 Li1 C80 106.0(6) . . ?

loop_
_geom_bond_atom_site_label_1
_geom_bond_atom_site_label_2
_geom_bond_distance
_geom_bond_site_symmetry_2
_geom_bond_publ_flag
Rh1 Rh2 2.6627(10) . ?
Rh1 Rh3 2.6489(11) . ?
Rh1 Cl1 2.607(2) . ?
Rh1 N1 2.100(7) . ?
Rh1 C81 2.077(10) . ?
Rh1 C27 2.062(10) . ?
Rh1 C26 1.924(9) . ?
Rh1 Li1 3.030(15) . ?
Rh2 Rh3 2.6591(11) . ?
Rh2 Cl1 2.595(2) . ?
Rh2 N3 2.078(7) . ?
Rh2 C54 2.054(11) . ?
Rh2 C27 2.106(11) . ?
Rh2 C53 1.936(8) . ?
Rh2 Li1 3.090(16) . ?
Rh3 Cl1 2.599(2) . ?
Rh3 N5 2.116(8) . ?
Rh3 C54 2.100(9) . ?
Rh3 C81 2.049(9) . ?
Rh3 C80 1.915(9) . ?
Rh3 Li1 3.118(16) . ?
O3 C53 1.225(9) . ?
O3 Li1 1.932(15) . ?
O5 C80 1.216(10) . ?
O5 Li1 1.922(18) . ?
O1 C26 1.237(10) . ?
O1 Li1 1.873(17) . ?
O4 C54 1.176(10) . ?
O6 C81 1.165(10) . ?
N6 C80 1.444(12) . ?
N6 C68 1.466(11) . ?
N6 C67 1.352(11) . ?
N4 C40 1.353(10) . ?
N4 C53 1.419(11) . ?
N4 C41 1.430(11) . ?
N5 C55 1.432(10) . ?
N5 C67 1.279(11) . ?
O2 C27 1.139(11) . ?
N1 C1 1.433(11) . ?
N1 C13 1.291(11) . ?
N2 C14 1.445(12) . ?
N2 C26 1.433(11) . ?
N2 C13 1.366(11) . ?
N3 C40 1.294(11) . ?
N3 C28 1.437(12) . ?
C60 C55 1.412(12) . ?
C60 C64 1.505(13) . ?
C60 C59 1.398(13) . ?
C55 C56 1.418(12) . ?
C61 C63 1.493(13) . ?
C61 C56 1.502(13) . ?
C61 C62 1.519(13) . ?
C64 C65 1.549(14) . ?
C64 C66 1.520(13) . ?
C59 C58 1.357(14) . ?
C34 C36 1.546(14) . ?
C34 C29 1.494(15) . ?
C34 C35 1.566(15) . ?
C57 C56 1.392(12) . ?
C57 C58 1.378(13) . ?
C19 C14 1.377(14) . ?
C19 C18 1.388(14) . ?
C19 C23 1.549(16) . ?
C46 C41 1.380(13) . ?
C46 C45 1.413(13) . ?
C46 C50 1.525(14) . ?
C53 Li1 2.598(18) . ?
C1 C6 1.375(14) . ?
C1 C2 1.396(14) . ?
C41 C42 1.408(13) . ?
C42 C47 1.521(14) . ?
C42 C43 1.382(13) . ?
C80 Li1 2.593(19) . ?
C14 C15 1.374(15) . ?
C68 C73 1.376(12) . ?
C68 C69 1.407(12) . ?
C18 C17 1.339(16) . ?
C45 C44 1.384(14) . ?
C6 C5 1.411(14) . ?
C6 C10 1.545(15) . ?
C29 C28 1.354(15) . ?
C29 C30 1.402(15) . ?
C44 C43 1.385(14) . ?
C47 C49 1.539(14) . ?
C47 C48 1.525(13) . ?
C77 C73 1.537(13) . ?
C77 C79 1.537(13) . ?
C77 C78 1.540(14) . ?
C5 C4 1.390(15) . ?
C71 C70 1.386(13) . ?
C71 C72 1.354(13) . ?
C73 C72 1.387(12) . ?
C26 Li1 2.519(18) . ?
C23 C25 1.565(17) . ?
C23 C24 1.434(17) . ?
C70 C69 1.375(12) . ?
C9 C7 1.536(13) . ?
C69 C74 1.533(13) . ?
C7 C2 1.517(15) . ?
C7 C8 1.495(13) . ?
C2 C3 1.401(13) . ?
C28 C33 1.414(15) . ?
C4 C3 1.343(15) . ?
C74 C75 1.492(14) . ?
C74 C76 1.511(15) . ?
C50 C51 1.529(15) . ?
C50 C52 1.562(15) . ?
C17 C16 1.369(17) . ?
C10 C11 1.557(16) . ?
C10 C12 1.527(15) . ?
C33 C37 1.529(17) . ?
C33 C32 1.429(16) . ?
C20 C15 1.530(18) . ?
C20 C22 1.53(2) . ?
C20 C21 1.52(2) . ?
C30 C31 1.396(18) . ?
C37 C39 1.586(18) . ?
C37 C38 1.48(2) . ?
C15 C16 1.388(15) . ?
C32 C31 1.333(18) . ?

loop_
_smtbx_masks_void_nr
_smtbx_masks_void_average_x
_smtbx_masks_void_average_y
_smtbx_masks_void_average_z
_smtbx_masks_void_volume
_smtbx_masks_void_count_electrons
_smtbx_masks_void_content
1 0.000 0.000 -0.067 2544.8 1147.6 ?
2 0.500 0.500 -0.015 2544.8 1147.6 ?
